data_4107545
loop_
_publ_author_name
'Sandrine Perruchas'
'Kamal Boubekeur'
'Enric Canadell'
'Yohji Misaki'
'Pascale Auban-Senzier'
'Claude Pasquier'
'Patrick Batail'

_publ_section_title
;
 Modulating the Framework Negative Charge Density in the System
 [BDT-TTP.+]/[Re6S5Cl91-]/[Re6(S/Se)6Cl82-]/[Re6S7Cl73-]: Templating by
 Isosteric Cluster Anions of Identical Symmetry and Shape, Variations of
 Incommensurate Band Filling, and Electronic Structure in 2D Metals
;
_journal_name_full 'Journal of the American Chemical Society'
_journal_page_first 3335
_journal_page_last 3348
_journal_paper_doi 10.1021/ja074774s
_journal_volume 130
_journal_year 2008
_chemical_formula_moiety '(C10H4S8)7 (Re6S6Cl8)0.33 (Re6S7Cl7)0.66 (CH2Cl2)'
_chemical_formula_sum 'C71 H30 Cl14 Re6 S56 Se2'
_chemical_formula_weight 4449.73
_chemical_name_common (BDT-TTP)7(Re6Se6Cl8)0.35(Re6S7Cl7)0.65(CH2Cl2)
_chemical_name_systematic
; 
heptakis (2,5-bis(1,3-dithiol-2-ylidene)-1,3,4,6-tetrathiapentalenium) 
hemi (hexa-\m~eq~3-selenido-di-\m~eq~3-chloro-hexachloro-octahedro-
hexarhenate(III)) hemi (hepta-\m~eq~3-sulfido-mono-\m~eq~3-chloro-
hexachloro-octahedro-hexarhenate(III)) dichloromethane solvate 
;
_space_group_IT_number 2
_symmetry_cell_setting triclinic
_symmetry_space_group_name_Hall '-P 1'
_symmetry_space_group_name_H-M 'P -1'
_atom_sites_solution_hydrogens geom
_atom_sites_solution_primary direct
_atom_sites_solution_secondary difmap
_audit_creation_method SHELXL-97
_cell_angle_alpha 74.967(12)
_cell_angle_beta 80.415(12)
_cell_angle_gamma 81.408(13)
_cell_formula_units_Z 1
_cell_length_a 11.5650(12)
_cell_length_b 13.4175(15)
_cell_length_c 22.334(2)
_cell_measurement_reflns_used 8000
_cell_measurement_temperature 293(2)
_cell_measurement_theta_max 26.02
_cell_measurement_theta_min 1.65
_cell_volume 3279.7(6)
_computing_cell_refinement 'SELECT (Stoe IPDS)'
_computing_data_collection 'EXPOSE (Stoe IPDS)'
_computing_data_reduction 'INTEGRATE (Stoe IPDS)'
_computing_molecular_graphics 'DIAMOND (Brandenburg, 1999)'
_computing_publication_material 'SHELXL-97 (Sheldrick, 1997)'
_computing_structure_refinement 'SHELXL-97 (Sheldrick, 1997)'
_computing_structure_solution 'SHELXS-97 (Sheldrick, 1990)'
_diffrn_ambient_temperature 293(2)
_diffrn_detector_area_resol_mean 6.66
_diffrn_measured_fraction_theta_full 0.998
_diffrn_measured_fraction_theta_max 0.998
_diffrn_measurement_device_type 'Stoe IPDS'
_diffrn_measurement_method 'Oscillation, \D\f=1.0%'
_diffrn_radiation_detector 'area detector'
_diffrn_radiation_monochromator graphite
_diffrn_radiation_source 'fine-focus sealed tube'
_diffrn_radiation_type MoK\a
_diffrn_radiation_wavelength 0.71073
_diffrn_reflns_av_R_equivalents 0.0789
_diffrn_reflns_av_sigmaI/netI 0.1182
_diffrn_reflns_limit_h_max 14
_diffrn_reflns_limit_h_min -14
_diffrn_reflns_limit_k_max 16
_diffrn_reflns_limit_k_min -16
_diffrn_reflns_limit_l_max 27
_diffrn_reflns_limit_l_min 0
_diffrn_reflns_number 12718
_diffrn_reflns_theta_full 25.88
_diffrn_reflns_theta_max 25.88
_diffrn_reflns_theta_min 1.91
_diffrn_standards_decay_% 0
_exptl_absorpt_coefficient_mu 7.285
_exptl_absorpt_correction_T_max 0.9562
_exptl_absorpt_correction_T_min 0.1021
_exptl_absorpt_correction_type numerical
_exptl_absorpt_process_details 'FACEIT (Stoe IPDS)'
_exptl_crystal_colour red-black
_exptl_crystal_density_diffrn 2.253
_exptl_crystal_description plate
_exptl_crystal_F_000 2108
_exptl_crystal_size_max 0.38
_exptl_crystal_size_mid 0.28
_exptl_crystal_size_min 0.01
_refine_diff_density_max 2.702
_refine_diff_density_min -1.085
_refine_diff_density_rms 0.244
_refine_ls_extinction_method none
_refine_ls_goodness_of_fit_ref 0.893
_refine_ls_hydrogen_treatment mixed
_refine_ls_matrix_type full
_refine_ls_number_parameters 690
_refine_ls_number_reflns 12718
_refine_ls_number_restraints 10
_refine_ls_restrained_S_all 0.894
_refine_ls_R_factor_all 0.0890
_refine_ls_R_factor_gt 0.0445
_refine_ls_shift/su_max 0.002
_refine_ls_shift/su_mean 0.002
_refine_ls_structure_factor_coef Fsqd
_refine_ls_weighting_details 'calc w=1/[\s^2^(Fo^2^)+(0.0541P)^2^+0.0000P] where P=(Fo^2^+2Fc^2^)/3'
_refine_ls_weighting_scheme calc
_refine_ls_wR_factor_gt 0.1174
_refine_ls_wR_factor_ref 0.1275
_reflns_number_gt 6417
_reflns_number_total 12718
_reflns_threshold_expression >2sigma(I)
_cod_data_source_file ja074774s-file005.cif
_cod_data_source_block spe104
_cod_database_code 4107545

loop_
_symmetry_equiv_pos_as_xyz
'x, y, z'
'-x, -y, -z'

loop_
_atom_site_label
_atom_site_type_symbol
_atom_site_fract_x
_atom_site_fract_y
_atom_site_fract_z
_atom_site_U_iso_or_equiv
_atom_site_adp_type
_atom_site_occupancy
_atom_site_symmetry_multiplicity
_atom_site_calc_flag
_atom_site_refinement_flags
_atom_site_disorder_group
Re1 Re 0.08184(5) 0.10478(4) -0.05142(2) 0.02782(15) Uani 1 1 d . .
Re2 Re 0.08330(5) -0.09196(4) -0.04411(2) 0.02720(14) Uani 1 1 d . .
Re3 Re -0.11270(5) 0.03105(4) -0.05334(2) 0.02746(14) Uani 1 1 d . .
Cl1 Cl 0.1881(4) 0.2425(3) -0.11770(17) 0.0598(11) Uani 1 1 d . .
Cl2 Cl 0.1931(4) -0.2131(3) -0.10034(18) 0.0522(10) Uani 1 1 d . .
Cl3 Cl -0.2611(4) 0.0761(3) -0.12176(17) 0.0537(10) Uani 1 1 d . .
Se4 Se 0.2619(2) -0.0157(2) -0.03941(12) 0.0441(11) Uani 0.241(13) 1 d P 1
Se5 Se 0.0498(2) 0.03944(17) -0.14064(10) 0.0383(9) Uani 0.344(13) 1 d P 1
Se6 Se -0.1081(3) 0.21579(19) -0.05764(12) 0.0451(11) Uani 0.285(13) 1 d P 1
Se7 Se 0.1045(2) 0.15777(18) 0.04386(11) 0.0372(10) Uani 0.279(13) 1 d P 1
Cl4 Cl 0.2619(2) -0.0157(2) -0.03941(12) 0.0441(11) Uani 0.76(2) 1 d P 2
Cl5 Cl 0.0498(2) 0.03944(17) -0.14064(10) 0.0383(9) Uani 0.65(2) 1 d P 2
Cl6 Cl -0.1081(3) 0.21579(19) -0.05764(12) 0.0451(11) Uani 0.71(2) 1 d P 2
Cl7 Cl 0.1045(2) 0.15777(18) 0.04386(11) 0.0372(10) Uani 0.72(2) 1 d P 2
S1A S 0.4131(3) 0.6505(3) 0.79224(15) 0.0385(9) Uani 1 1 d . .
S2A S 0.3189(3) 0.4786(3) 0.76389(17) 0.0403(9) Uani 1 1 d . .
S3A S 0.5204(3) 0.7291(2) 0.64811(14) 0.0306(8) Uani 1 1 d . .
S4A S 0.4224(3) 0.5581(2) 0.61677(15) 0.0308(7) Uani 1 1 d . .
S5A S 0.6261(3) 0.8014(2) 0.51107(14) 0.0266(7) Uani 1 1 d . .
S6A S 0.5255(3) 0.6321(2) 0.47967(14) 0.0263(7) Uani 1 1 d . .
S7A S 0.7377(3) 0.8775(2) 0.36824(15) 0.0316(8) Uani 1 1 d . .
S8A S 0.6416(3) 0.7116(2) 0.33470(15) 0.0326(8) Uani 1 1 d . .
C1A C 0.3410(16) 0.5665(11) 0.8534(7) 0.056(5) Uani 1 1 d . .
H1A H 0.3315 0.5748 0.8941 0.067 Uiso 1 1 calc R .
C2A C 0.2993(17) 0.4891(13) 0.8399(7) 0.068(6) Uani 1 1 d . .
H2A H 0.2598 0.4410 0.8713 0.082 Uiso 1 1 calc R .
C3A C 0.3974(11) 0.5878(9) 0.7350(6) 0.029(3) Uani 1 1 d . .
C4A C 0.4409(11) 0.6199(9) 0.6748(6) 0.027(3) Uani 1 1 d . .
C5A C 0.5464(10) 0.7180(8) 0.5705(5) 0.022(3) Uani 1 1 d . .
C6A C 0.5021(10) 0.6418(8) 0.5572(5) 0.020(3) Uani 1 1 d . .
C7A C 0.6088(10) 0.7391(8) 0.4535(5) 0.022(3) Uani 1 1 d . .
C8A C 0.6556(10) 0.7700(8) 0.3939(5) 0.022(3) Uani 1 1 d . .
C9A C 0.7682(12) 0.8673(11) 0.2905(6) 0.038(4) Uani 1 1 d . .
H9A H 0.8148 0.9124 0.2609 0.046 Uiso 1 1 calc R .
C10A C 0.7247(13) 0.7959(11) 0.2752(6) 0.042(4) Uani 1 1 d . .
H10A H 0.7368 0.7892 0.2342 0.051 Uiso 1 1 calc R .
S1B S 0.0462(3) 0.4086(3) 0.70807(15) 0.0349(8) Uani 1 1 d . .
S2B S -0.0566(3) 0.2453(2) 0.67600(16) 0.0348(8) Uani 1 1 d . .
S3B S 0.1591(3) 0.4864(2) 0.56313(14) 0.0273(7) Uani 1 1 d . .
S4B S 0.0565(3) 0.3175(2) 0.53220(14) 0.0263(7) Uani 1 1 d . .
S5B S 0.2605(3) 0.5607(2) 0.42573(14) 0.0286(7) Uani 1 1 d . .
S6B S 0.1577(3) 0.3916(2) 0.39465(14) 0.0290(7) Uani 1 1 d . .
S7B S 0.3671(3) 0.6365(3) 0.28042(16) 0.0382(9) Uani 1 1 d . .
S8B S 0.2686(3) 0.4688(3) 0.25027(16) 0.0399(9) Uani 1 1 d . .
C1B C -0.0325(13) 0.3260(12) 0.7675(7) 0.047(4) Uani 1 1 d . .
H1B H -0.0415 0.3327 0.8085 0.056 Uiso 1 1 calc R .
C2B C -0.0800(14) 0.2526(11) 0.7531(6) 0.046(4) Uani 1 1 d . .
H2B H -0.1243 0.2067 0.7836 0.055 Uiso 1 1 calc R .
C3B C 0.0276(10) 0.3490(9) 0.6500(6) 0.024(3) Uani 1 1 d . .
C4B C 0.0749(10) 0.3799(8) 0.5899(5) 0.019(2) Uani 1 1 d . .
C5B C 0.1798(10) 0.4789(9) 0.4860(5) 0.023(3) Uani 1 1 d . .
C6B C 0.1336(11) 0.4009(8) 0.4720(5) 0.023(3) Uani 1 1 d . .
C7B C 0.2412(11) 0.4980(9) 0.3680(5) 0.027(3) Uani 1 1 d . .
C8B C 0.2854(11) 0.5308(9) 0.3074(6) 0.027(3) Uani 1 1 d . .
C9B C 0.3833(16) 0.6372(13) 0.2025(7) 0.060(5) Uani 1 1 d . .
H9B H 0.4209 0.6871 0.1715 0.072 Uiso 1 1 calc R .
C10B C 0.3364(17) 0.5584(13) 0.1896(6) 0.060(5) Uani 1 1 d . .
H10B H 0.3410 0.5532 0.1485 0.072 Uiso 1 1 calc R .
S1C S 0.5361(3) 1.0702(2) 0.26303(16) 0.0353(8) Uani 1 1 d . .
S2C S 0.4349(3) 0.9017(3) 0.23414(15) 0.0378(8) Uani 1 1 d . .
S3C S 0.4196(3) 0.9987(2) 0.40851(14) 0.0290(7) Uani 1 1 d . .
S4C S 0.3190(3) 0.8295(2) 0.37705(14) 0.0290(7) Uani 1 1 d . .
S5C S 0.3145(3) 0.9260(2) 0.54540(14) 0.0274(7) Uani 1 1 d . .
S6C S 0.2139(3) 0.7562(2) 0.51400(14) 0.0264(7) Uani 1 1 d . .
S7C S 0.2011(3) 0.8466(3) 0.69032(15) 0.0359(8) Uani 1 1 d . .
S8C S 0.1059(3) 0.6796(2) 0.65823(15) 0.0339(8) Uani 1 1 d . .
C1C C 0.5696(16) 1.0484(12) 0.1895(7) 0.059(5) Uani 1 1 d . .
H1C H 0.6193 1.0897 0.1593 0.070 Uiso 1 1 calc R .
C2C C 0.5266(15) 0.9751(12) 0.1756(7) 0.055(5) Uani 1 1 d . .
H2C H 0.5441 0.9624 0.1359 0.066 Uiso 1 1 calc R .
C3C C 0.4494(11) 0.9658(9) 0.2908(6) 0.027(3) Uani 1 1 d . .
C4C C 0.4028(10) 0.9348(9) 0.3503(5) 0.022(3) Uani 1 1 d . .
C5C C 0.3384(10) 0.9157(8) 0.4685(5) 0.020(3) Uani 1 1 d . .
C6C C 0.2945(10) 0.8392(9) 0.4552(5) 0.021(3) Uani 1 1 d . .
C7C C 0.2321(10) 0.8182(9) 0.5719(6) 0.025(3) Uani 1 1 d . .
C8C C 0.1867(10) 0.7856(8) 0.6320(5) 0.022(3) Uani 1 1 d . .
C9C C 0.1211(12) 0.7628(11) 0.7503(6) 0.040(4) Uani 1 1 d . .
H9C H 0.1078 0.7708 0.7911 0.048 Uiso 1 1 calc R .
C10C C 0.0805(14) 0.6877(12) 0.7349(6) 0.047(4) Uani 1 1 d . .
H10C H 0.0386 0.6396 0.7651 0.057 Uiso 1 1 calc R .
S1D S 0.7855(3) 0.8046(3) 0.69648(16) 0.0361(8) Uani 1 1 d . .
S2D S 0.8818(3) 0.9713(3) 0.72953(15) 0.0376(9) Uani 1 1 d . .
S3D S 0.8988(3) 0.8780(2) 0.55335(14) 0.0285(7) Uani 1 1 d . .
S4D S 1.0003(3) 1.0475(2) 0.58431(14) 0.0284(7) Uani 1 1 d . .
C1D C 0.7635(16) 0.8128(12) 0.7729(7) 0.058(5) Uani 1 1 d . .
H1D H 0.7229 0.7643 0.8035 0.070 Uiso 1 1 calc R .
C2D C 0.8042(16) 0.8877(12) 0.7883(7) 0.057(5) Uani 1 1 d . .
H2D H 0.7915 0.8950 0.8292 0.068 Uiso 1 1 calc R .
C3D C 0.8678(11) 0.9099(9) 0.6710(5) 0.028(3) Uani 1 1 d . .
C4D C 0.9171(11) 0.9415(8) 0.6110(5) 0.024(3) Uani 1 1 d . .
C5D C 1.0233(10) 1.0388(8) 0.5071(5) 0.022(3) Uani 1 1 d . .
Cl1S Cl 0.5683(16) 0.6946(13) -0.0855(8) 0.068(5) Uiso 0.25 1 d PD .
Cl2S Cl 0.4201(14) 0.6144(12) 0.0208(7) 0.055(4) Uiso 0.25 1 d PD .
C1S C 0.501(8) 0.740(5) -0.009(3) 0.13(4) Uiso 0.25 1 d PD .
H1S1 H 0.4476 0.8035 -0.0157 0.161 Uiso 0.25 1 calc PR .
H1S2 H 0.5592 0.7430 0.0172 0.161 Uiso 0.25 1 calc PR .
Cl3S Cl -0.073(2) 0.515(2) -0.1172(13) 0.113(8) Uiso 0.25 1 d PD .
Cl4S Cl 0.090(5) 0.463(5) -0.007(2) 0.12(3) Uiso 0.25 1 d PD .
C2S C 0.014(5) 0.572(3) -0.069(3) 0.06(2) Uiso 0.25 1 d PD .
H2S1 H 0.0164 0.6465 -0.0846 0.077 Uiso 0.25 1 calc PR .
H2S2 H 0.0933 0.5371 -0.0661 0.077 Uiso 0.25 1 calc PR .

loop_
_atom_site_aniso_label
_atom_site_aniso_U_11
_atom_site_aniso_U_22
_atom_site_aniso_U_33
_atom_site_aniso_U_23
_atom_site_aniso_U_13
_atom_site_aniso_U_12
Re1 0.0394(3) 0.0303(3) 0.0142(3) -0.0038(2) 0.0037(2) -0.0161(2)
Re2 0.0376(3) 0.0297(3) 0.0150(3) -0.0073(2) 0.0027(2) -0.0095(2)
Re3 0.0348(3) 0.0335(3) 0.0152(3) -0.0054(2) -0.0016(2) -0.0101(3)
Cl1 0.092(3) 0.057(2) 0.033(2) -0.0039(17) 0.010(2) -0.048(2)
Cl2 0.064(3) 0.050(2) 0.046(2) -0.0300(18) 0.0064(19) -0.002(2)
Cl3 0.059(2) 0.070(3) 0.037(2) -0.0110(19) -0.0191(18) -0.014(2)
Se4 0.0403(18) 0.0589(19) 0.0347(17) -0.0154(13) 0.0025(12) -0.0113(14)
Se5 0.0520(17) 0.0442(15) 0.0180(13) -0.0066(10) 0.0029(10) -0.0135(12)
Se6 0.065(2) 0.0370(15) 0.0312(16) -0.0041(11) -0.0061(12) -0.0053(13)
Se7 0.0493(17) 0.0415(15) 0.0254(14) -0.0106(10) -0.0006(11) -0.0192(12)
Cl4 0.0403(18) 0.0589(19) 0.0347(17) -0.0154(13) 0.0025(12) -0.0113(14)
Cl5 0.0520(17) 0.0442(15) 0.0180(13) -0.0066(10) 0.0029(10) -0.0135(12)
Cl6 0.065(2) 0.0370(15) 0.0312(16) -0.0041(11) -0.0061(12) -0.0053(13)
Cl7 0.0493(17) 0.0415(15) 0.0254(14) -0.0106(10) -0.0006(11) -0.0192(12)
S1A 0.059(2) 0.0346(17) 0.0237(17) -0.0102(14) 0.0034(16) -0.0139(17)
S2A 0.051(2) 0.0367(18) 0.0335(19) -0.0090(15) 0.0097(17) -0.0210(17)
S3A 0.045(2) 0.0300(16) 0.0207(16) -0.0087(13) 0.0022(15) -0.0191(15)
S4A 0.0379(19) 0.0332(16) 0.0235(17) -0.0068(14) 0.0028(14) -0.0189(15)
S5A 0.0333(17) 0.0274(15) 0.0208(16) -0.0071(13) 0.0023(13) -0.0134(14)
S6A 0.0321(17) 0.0288(15) 0.0209(16) -0.0093(13) 0.0014(13) -0.0123(14)
S7A 0.0392(19) 0.0298(16) 0.0254(17) -0.0042(13) 0.0031(15) -0.0155(15)
S8A 0.043(2) 0.0373(17) 0.0217(16) -0.0112(14) -0.0022(15) -0.0110(16)
C1A 0.092(13) 0.041(8) 0.038(9) -0.013(7) 0.017(9) -0.037(9)
C2A 0.110(15) 0.063(10) 0.025(8) -0.001(8) 0.026(9) -0.046(11)
C3A 0.032(7) 0.032(7) 0.024(7) -0.010(6) 0.006(6) -0.016(6)
C4A 0.029(7) 0.028(6) 0.026(7) -0.007(5) -0.002(6) -0.010(6)
C5A 0.023(6) 0.023(6) 0.020(6) -0.005(5) -0.002(5) -0.008(5)
C6A 0.023(6) 0.019(6) 0.022(6) -0.004(5) -0.007(5) -0.008(5)
C7A 0.029(7) 0.023(6) 0.015(6) -0.003(5) 0.000(5) -0.010(5)
C8A 0.030(7) 0.019(5) 0.017(6) -0.002(5) -0.006(5) -0.004(5)
C9A 0.034(8) 0.044(8) 0.026(7) 0.003(6) 0.004(6) 0.000(7)
C10A 0.055(10) 0.050(8) 0.026(8) -0.018(7) 0.008(7) -0.019(8)
S1B 0.048(2) 0.0361(17) 0.0228(17) -0.0086(14) -0.0033(15) -0.0103(17)
S2B 0.040(2) 0.0298(16) 0.0318(19) -0.0016(14) 0.0022(16) -0.0144(16)
S3B 0.0344(18) 0.0303(16) 0.0211(16) -0.0085(13) -0.0012(14) -0.0147(14)
S4B 0.0356(18) 0.0267(15) 0.0195(16) -0.0059(13) 0.0006(14) -0.0166(14)
S5B 0.0352(18) 0.0282(15) 0.0233(16) -0.0047(13) 0.0014(14) -0.0154(14)
S6B 0.0403(19) 0.0280(15) 0.0211(16) -0.0072(13) 0.0004(14) -0.0138(15)
S7B 0.043(2) 0.0325(17) 0.035(2) -0.0030(15) 0.0077(16) -0.0165(16)
S8B 0.057(2) 0.0390(18) 0.0263(18) -0.0119(15) -0.0006(17) -0.0100(18)
C1B 0.050(10) 0.054(9) 0.028(8) -0.005(7) 0.000(7) 0.005(8)
C2B 0.058(10) 0.041(8) 0.021(7) 0.013(6) 0.012(7) -0.010(8)
C3B 0.023(6) 0.023(6) 0.027(7) -0.001(5) -0.002(5) -0.012(5)
C4B 0.027(6) 0.020(5) 0.012(5) -0.002(5) -0.007(5) -0.009(5)
C5B 0.022(6) 0.026(6) 0.020(6) -0.006(5) 0.001(5) -0.002(5)
C6B 0.031(7) 0.016(5) 0.024(7) -0.002(5) -0.008(5) -0.009(5)
C7B 0.031(7) 0.027(6) 0.021(7) -0.002(5) -0.002(5) -0.006(6)
C8B 0.029(7) 0.027(6) 0.024(7) -0.003(5) -0.005(5) -0.004(6)
C9B 0.078(12) 0.067(11) 0.021(8) 0.004(7) 0.010(8) -0.009(10)
C10B 0.102(15) 0.064(10) 0.010(7) -0.002(7) 0.004(8) -0.025(11)
S1C 0.042(2) 0.0323(17) 0.0298(18) -0.0031(14) 0.0031(15) -0.0166(16)
S2C 0.052(2) 0.0430(19) 0.0227(17) -0.0092(15) -0.0015(16) -0.0195(18)
S3C 0.0381(19) 0.0306(16) 0.0225(16) -0.0091(13) 0.0024(14) -0.0189(15)
S4C 0.0399(19) 0.0320(16) 0.0201(16) -0.0115(13) 0.0027(14) -0.0182(15)
S5C 0.0362(18) 0.0292(15) 0.0192(16) -0.0073(13) 0.0010(14) -0.0133(14)
S6C 0.0313(17) 0.0274(15) 0.0219(16) -0.0055(13) 0.0005(13) -0.0134(14)
S7C 0.047(2) 0.0411(18) 0.0261(18) -0.0148(15) -0.0046(16) -0.0138(17)
S8C 0.040(2) 0.0340(17) 0.0279(18) -0.0059(14) 0.0021(15) -0.0160(16)
C1C 0.081(13) 0.058(10) 0.033(9) -0.006(8) 0.012(8) -0.027(10)
C2C 0.081(12) 0.063(10) 0.020(8) -0.006(7) 0.008(8) -0.028(10)
C3C 0.030(7) 0.027(6) 0.026(7) -0.005(5) -0.004(6) -0.009(6)
C4C 0.024(6) 0.029(6) 0.017(6) -0.010(5) -0.002(5) -0.011(5)
C5C 0.022(6) 0.020(6) 0.018(6) -0.005(5) -0.001(5) -0.001(5)
C6C 0.021(6) 0.026(6) 0.015(6) -0.002(5) 0.003(5) -0.006(5)
C7C 0.026(7) 0.029(6) 0.024(7) -0.011(5) 0.001(5) -0.009(6)
C8C 0.019(6) 0.023(6) 0.025(7) -0.006(5) -0.003(5) -0.005(5)
C9C 0.042(9) 0.054(9) 0.022(7) -0.008(7) -0.001(6) -0.004(8)
C10C 0.054(10) 0.052(9) 0.027(8) 0.002(7) 0.010(7) -0.016(8)
S1D 0.044(2) 0.0361(17) 0.0289(18) -0.0069(15) 0.0060(16) -0.0192(16)
S2D 0.054(2) 0.0371(18) 0.0254(18) -0.0120(15) -0.0036(16) -0.0109(17)
S3D 0.0353(18) 0.0292(15) 0.0236(16) -0.0076(13) 0.0020(14) -0.0160(14)
S4D 0.0368(18) 0.0315(16) 0.0208(16) -0.0101(13) 0.0016(14) -0.0157(15)
C1D 0.085(13) 0.052(9) 0.025(8) -0.002(7) 0.028(8) -0.018(9)
C2D 0.081(13) 0.056(10) 0.024(8) -0.010(7) 0.015(8) -0.004(10)
C3D 0.036(7) 0.026(6) 0.020(6) -0.006(5) 0.000(6) -0.003(6)
C4D 0.032(7) 0.020(6) 0.022(6) -0.004(5) -0.003(5) -0.010(5)
C5D 0.021(7) 0.024(6) 0.020(6) -0.007(5) 0.001(5) -0.004(5)

loop_
_atom_type_symbol
_atom_type_description
_atom_type_scat_dispersion_real
_atom_type_scat_dispersion_imag
_atom_type_scat_source
C C 0.0033 0.0016 'International Tables Vol C Tables 4.2.6.8 and 6.1.1.4'
H H 0.0000 0.0000 'International Tables Vol C Tables 4.2.6.8 and 6.1.1.4'
S S 0.1246 0.1234 'International Tables Vol C Tables 4.2.6.8 and 6.1.1.4'
Cl Cl 0.1484 0.1585 'International Tables Vol C Tables 4.2.6.8 and 6.1.1.4'
Se Se -0.0929 2.2259 'International Tables Vol C Tables 4.2.6.8 and 6.1.1.4'
Re Re -1.0185 7.2310 'International Tables Vol C Tables 4.2.6.8 and 6.1.1.4'

loop_
_geom_angle_atom_site_label_1
_geom_angle_atom_site_label_2
_geom_angle_atom_site_label_3
_geom_angle
_geom_angle_site_symmetry_1
_geom_angle_site_symmetry_3
Cl1 Re1 Se4 92.49(13) . .
Cl1 Re1 Se6 91.94(13) . .
Se4 Re1 Se6 175.56(10) . .
Cl1 Re1 Se7 91.88(12) . .
Se4 Re1 Se7 89.70(9) . .
Se6 Re1 Se7 89.76(9) . .
Cl1 Re1 Se5 93.11(11) . .
Se4 Re1 Se5 90.05(9) . .
Se6 Re1 Se5 90.11(9) . .
Se7 Re1 Se5 175.02(8) . .
Cl1 Re1 Re2 135.53(10) . .
Se4 Re1 Re2 58.45(8) . .
Se6 Re1 Re2 118.15(7) . .
Se7 Re1 Re2 118.19(6) . .
Se5 Re1 Re2 57.70(6) . .
Cl1 Re1 Re3 135.14(12) . .
Se4 Re1 Re3 118.45(8) . .
Se6 Re1 Re3 58.13(7) . .
Se7 Re1 Re3 117.92(7) . .
Se5 Re1 Re3 58.06(6) . .
Re2 Re1 Re3 60.03(2) . .
Cl1 Re1 Re2 134.54(10) . 2
Se4 Re1 Re2 117.82(7) . 2
Se6 Re1 Re2 58.36(6) . 2
Se7 Re1 Re2 57.92(6) . 2
Se5 Re1 Re2 118.03(7) . 2
Re2 Re1 Re2 89.92(3) . 2
Re3 Re1 Re2 60.01(2) . 2
Cl2 Re2 Se5 92.55(11) . .
Cl2 Re2 Cl7 92.21(12) . 2
Se5 Re2 Cl7 89.75(9) . 2
Cl2 Re2 Se7 92.21(12) . 2
Se5 Re2 Se7 89.75(9) . 2
Cl7 Re2 Se7 0.00(13) 2 2
Cl2 Re2 Se4 92.60(12) . .
Se5 Re2 Se4 90.08(9) . .
Cl7 Re2 Se4 175.18(8) 2 .
Se7 Re2 Se4 175.18(8) 2 .
Cl2 Re2 Cl6 91.65(11) . 2
Se5 Re2 Cl6 175.80(8) . 2
Cl7 Re2 Cl6 89.86(9) 2 2
Se7 Re2 Cl6 89.86(9) 2 2
Se4 Re2 Cl6 89.95(10) . 2
Cl2 Re2 Se6 91.65(11) . 2
Se5 Re2 Se6 175.80(8) . 2
Cl7 Re2 Se6 89.86(9) 2 2
Se7 Re2 Se6 89.86(9) 2 2
Se4 Re2 Se6 89.95(10) . 2
Cl6 Re2 Se6 0.00(19) 2 2
Cl2 Re2 Re1 135.25(10) . .
Se5 Re2 Re1 58.59(6) . .
Cl7 Re2 Re1 118.45(6) 2 .
Se7 Re2 Re1 118.45(6) 2 .
Se4 Re2 Re1 57.62(7) . .
Cl6 Re2 Re1 118.13(7) 2 .
Se6 Re2 Re1 118.13(7) 2 .
Cl2 Re2 Re3 134.26(11) . 2
Se5 Re2 Re3 118.72(6) . 2
Cl7 Re2 Re3 118.34(6) 2 2
Se7 Re2 Re3 118.34(6) 2 2
Se4 Re2 Re3 57.74(6) . 2
Cl6 Re2 Re3 58.00(7) 2 2
Se6 Re2 Re3 58.00(7) 2 2
Re1 Re2 Re3 60.14(2) . 2
Cl2 Re2 Re3 135.67(11) . .
Se5 Re2 Re3 58.32(6) . .
Cl7 Re2 Re3 58.47(6) 2 .
Se7 Re2 Re3 58.47(6) 2 .
Se4 Re2 Re3 117.59(7) . .
Cl6 Re2 Re3 118.11(7) 2 .
Se6 Re2 Re3 118.11(7) 2 .
Re1 Re2 Re3 60.00(2) . .
Re3 Re2 Re3 90.07(2) 2 .
Cl3 Re3 Cl4 91.74(12) . 2
Cl3 Re3 Se4 91.74(12) . 2
Cl4 Re3 Se4 0.00(14) 2 2
Cl3 Re3 Se6 90.59(12) . .
Cl4 Re3 Se6 90.58(10) 2 .
Se4 Re3 Se6 90.58(10) 2 .
Cl3 Re3 Se5 93.00(11) . .
Cl4 Re3 Se5 175.15(9) 2 .
Se4 Re3 Se5 175.15(9) 2 .
Se6 Re3 Se5 90.37(9) . .
Cl3 Re3 Cl7 93.94(12) . 2
Cl4 Re3 Cl7 89.56(9) 2 2
Se4 Re3 Cl7 89.56(9) 2 2
Se6 Re3 Cl7 175.46(9) . 2
Se5 Re3 Cl7 89.12(8) . 2
Cl3 Re3 Se7 93.94(12) . 2
Cl4 Re3 Se7 89.56(9) 2 2
Se4 Re3 Se7 89.56(9) 2 2
Se6 Re3 Se7 175.46(9) . 2
Se5 Re3 Se7 89.12(8) . 2
Cl7 Re3 Se7 0.00(11) 2 2
Cl3 Re3 Re1 134.33(11) . .
Cl4 Re3 Re1 118.38(8) 2 .
Se4 Re3 Re1 118.38(8) 2 .
Se6 Re3 Re1 58.19(7) . .
Se5 Re3 Re1 58.42(6) . .
Cl7 Re3 Re1 117.92(7) 2 .
Se7 Re3 Re1 117.92(7) 2 .
Cl3 Re3 Re2 133.47(10) . 2
Cl4 Re3 Re2 58.35(7) 2 2
Se4 Re3 Re2 58.35(7) 2 2
Se6 Re3 Re2 58.40(6) . 2
Se5 Re3 Re2 118.45(7) . 2
Cl7 Re3 Re2 118.09(6) 2 2
Se7 Re3 Re2 118.09(6) 2 2
Re1 Re3 Re2 60.06(2) . 2
Cl3 Re3 Re2 136.60(10) . .
Cl4 Re3 Re2 117.70(7) 2 .
Se4 Re3 Re2 117.70(7) 2 .
Se6 Re3 Re2 118.15(8) . .
Se5 Re3 Re2 57.80(6) . .
Cl7 Re3 Re2 57.96(7) 2 .
Se7 Re3 Re2 57.96(7) 2 .
Re1 Re3 Re2 59.98(2) . .
Re2 Re3 Re2 89.93(2) 2 .
Re1 Se4 Re3 64.35(7) . 2
Re1 Se4 Re2 63.92(7) . .
Re3 Se4 Re2 63.91(7) 2 .
Re2 Se5 Re3 63.88(6) . .
Re2 Se5 Re1 63.70(6) . .
Re3 Se5 Re1 63.52(5) . .
Re3 Se6 Re2 63.60(6) . 2
Re3 Se6 Re1 63.67(6) . .
Re2 Se6 Re1 63.62(6) 2 .
Re2 Se7 Re1 63.65(7) 2 .
Re2 Se7 Re3 63.58(7) 2 2
Re1 Se7 Re3 63.53(6) . 2
C1A S1A C3A 95.7(7) . .
C2A S2A C3A 94.3(7) . .
C5A S3A C4A 93.8(6) . .
C6A S4A C4A 93.9(6) . .
C5A S5A C7A 93.7(6) . .
C6A S6A C7A 93.6(5) . .
C8A S7A C9A 94.7(6) . .
C10A S8A C8A 95.3(6) . .
C2A C1A S1A 116.8(12) . .
C2A C1A H1A 121.6 . .
S1A C1A H1A 121.6 . .
C1A C2A S2A 119.3(12) . .
C1A C2A H2A 120.3 . .
S2A C2A H2A 120.3 . .
C4A C3A S1A 123.0(10) . .
C4A C3A S2A 123.0(10) . .
S1A C3A S2A 113.9(7) . .
C3A C4A S3A 121.5(10) . .
C3A C4A S4A 123.1(10) . .
S3A C4A S4A 115.5(7) . .
C6A C5A S5A 119.1(9) . .
C6A C5A S3A 117.8(9) . .
S5A C5A S3A 123.1(7) . .
C5A C6A S4A 119.0(9) . .
C5A C6A S6A 117.9(9) . .
S4A C6A S6A 123.1(7) . .
C8A C7A S6A 121.9(9) . .
C8A C7A S5A 122.4(10) . .
S6A C7A S5A 115.7(6) . .
C7A C8A S8A 124.6(10) . .
C7A C8A S7A 121.5(9) . .
S8A C8A S7A 113.9(6) . .
C10A C9A S7A 118.5(11) . .
C10A C9A H9A 120.7 . .
S7A C9A H9A 120.8 . .
C9A C10A S8A 117.6(11) . .
C9A C10A H10A 121.2 . .
S8A C10A H10A 121.2 . .
C3B S1B C1B 94.8(7) . .
C2B S2B C3B 94.9(7) . .
C5B S3B C4B 94.3(6) . .
C6B S4B C4B 94.4(6) . .
C5B S5B C7B 94.2(6) . .
C6B S6B C7B 94.4(6) . .
C9B S7B C8B 96.6(8) . .
C10B S8B C8B 94.1(7) . .
C2B C1B S1B 118.0(11) . .
C2B C1B H1B 121.0 . .
S1B C1B H1B 121.0 . .
C1B C2B S2B 117.6(11) . .
C1B C2B H2B 121.2 . .
S2B C2B H2B 121.2 . .
C4B C3B S2B 122.3(10) . .
C4B C3B S1B 123.1(9) . .
S2B C3B S1B 114.7(7) . .
C3B C4B S3B 122.3(9) . .
C3B C4B S4B 122.2(9) . .
S3B C4B S4B 115.4(6) . .
C6B C5B S3B 117.9(9) . .
C6B C5B S5B 118.0(9) . .
S3B C5B S5B 124.1(8) . .
C5B C6B S4B 118.0(9) . .
C5B C6B S6B 117.7(9) . .
S4B C6B S6B 124.2(7) . .
C8B C7B S6B 122.2(10) . .
C8B C7B S5B 122.1(10) . .
S6B C7B S5B 115.6(7) . .
C7B C8B S7B 122.6(10) . .
C7B C8B S8B 122.6(10) . .
S7B C8B S8B 114.8(7) . .
C10B C9B S7B 114.8(12) . .
C10B C9B H9B 122.6 . .
S7B C9B H9B 122.6 . .
C9B C10B S8B 119.4(11) . .
C9B C10B H10B 120.3 . .
S8B C10B H10B 120.3 . .
C1C S1C C3C 93.2(7) . .
C3C S2C C2C 94.7(7) . .
C5C S3C C4C 94.0(6) . .
C4C S4C C6C 94.6(6) . .
C5C S5C C7C 93.7(6) . .
C6C S6C C7C 93.4(6) . .
C9C S7C C8C 95.1(7) . .
C8C S8C C10C 95.0(7) . .
C2C C1C S1C 120.7(13) . .
C2C C1C H1C 119.7 . .
S1C C1C H1C 119.7 . .
C1C C2C S2C 117.0(12) . .
C1C C2C H2C 121.5 . .
S2C C2C H2C 121.5 . .
C4C C3C S2C 122.2(10) . .
C4C C3C S1C 123.5(10) . .
S2C C3C S1C 114.3(7) . .
C3C C4C S4C 122.7(9) . .
C3C C4C S3C 122.3(10) . .
S4C C4C S3C 115.1(6) . .
C6C C5C S5C 118.0(9) . .
C6C C5C S3C 118.7(9) . .
S5C C5C S3C 123.3(7) . .
C5C C6C S6C 119.4(9) . .
C5C C6C S4C 117.7(9) . .
S6C C6C S4C 122.9(7) . .
C8C C7C S6C 122.1(10) . .
C8C C7C S5C 122.3(10) . .
S6C C7C S5C 115.6(7) . .
C7C C8C S8C 122.5(10) . .
C7C C8C S7C 123.3(10) . .
S8C C8C S7C 114.2(7) . .
C10C C9C S7C 116.5(11) . .
C10C C9C H9C 121.7 . .
S7C C9C H9C 121.7 . .
C9C C10C S8C 119.1(11) . .
C9C C10C H10C 120.5 . .
S8C C10C H10C 120.5 . .
C1D S1D C3D 93.7(7) . .
C2D S2D C3D 94.7(7) . .
C5D S3D C4D 94.2(6) 2_776 .
C5D S4D C4D 94.4(6) . .
C2D C1D S1D 119.9(12) . .
C2D C1D H1D 120.1 . .
S1D C1D H1D 120.0 . .
C1D C2D S2D 117.0(12) . .
C1D C2D H2D 121.5 . .
S2D C2D H2D 121.5 . .
C4D C3D S2D 122.8(10) . .
C4D C3D S1D 122.5(10) . .
S2D C3D S1D 114.7(7) . .
C3D C4D S4D 123.2(10) . .
C3D C4D S3D 121.1(10) . .
S4D C4D S3D 115.6(6) . .
C5D C5D S4D 117.9(12) 2_776 .
C5D C5D S3D 117.8(12) 2_776 2_776
S4D C5D S3D 124.3(7) . 2_776
Cl1S C1S Cl2S 89.3(12) . .
Cl1S C1S H1S1 114.4 . .
Cl2S C1S H1S1 114.5 . .
Cl1S C1S H1S2 113.1 . .
Cl2S C1S H1S2 113.1 . .
H1S1 C1S H1S2 111.0 . .
Cl3S C2S Cl4S 95(3) . 2_565
Cl3S C2S H2S1 114.2 . .
Cl4S C2S H2S1 115.0 2_565 .
Cl3S C2S H2S2 112.7 . .
Cl4S C2S H2S2 109.2 2_565 .
H2S1 C2S H2S2 110.4 . .

loop_
_geom_bond_atom_site_label_1
_geom_bond_atom_site_label_2
_geom_bond_distance
_geom_bond_site_symmetry_2
Re1 Cl1 2.402(4) .
Re1 Se4 2.444(3) .
Re1 Se6 2.465(3) .
Re1 Se7 2.476(3) .
Re1 Se5 2.475(2) .
Re1 Re2 2.5997(8) .
Re1 Re3 2.6002(8) .
Re1 Re2 2.6038(8) 2
Re2 Cl2 2.397(3) .
Re2 Se5 2.451(2) .
Re2 Cl7 2.462(3) 2
Re2 Se7 2.462(3) 2
Re2 Se4 2.467(3) .
Re2 Cl6 2.474(3) 2
Re2 Se6 2.474(3) 2
Re2 Re3 2.6023(8) 2
Re2 Re3 2.6011(8) .
Re3 Cl3 2.394(4) .
Re3 Cl4 2.450(3) 2
Re3 Se4 2.450(3) 2
Re3 Se6 2.464(3) .
Re3 Se5 2.465(2) .
Re3 Cl7 2.476(2) 2
Re3 Se7 2.476(2) 2
Re3 Re2 2.6023(8) 2
Se4 Re3 2.450(3) 2
Se6 Re2 2.474(3) 2
Se7 Re2 2.462(3) 2
Se7 Re3 2.476(2) 2
S1A C1A 1.713(15) .
S1A C3A 1.748(13) .
S2A C2A 1.714(16) .
S2A C3A 1.760(13) .
S3A C5A 1.752(12) .
S3A C4A 1.765(13) .
S4A C6A 1.734(12) .
S4A C4A 1.765(13) .
S5A C5A 1.730(12) .
S5A C7A 1.756(12) .
S6A C6A 1.742(12) .
S6A C7A 1.767(12) .
S7A C8A 1.763(12) .
S7A C9A 1.749(13) .
S8A C10A 1.757(15) .
S8A C8A 1.742(12) .
C1A C2A 1.33(2) .
C1A H1A 0.9300 .
C2A H2A 0.9300 .
C3A C4A 1.337(16) .
C5A C6A 1.326(16) .
C7A C8A 1.335(15) .
C9A C10A 1.288(19) .
C9A H9A 0.9300 .
C10A H10A 0.9300 .
S1B C3B 1.746(13) .
S1B C1B 1.718(16) .
S2B C2B 1.725(14) .
S2B C3B 1.737(12) .
S3B C5B 1.727(12) .
S3B C4B 1.767(12) .
S4B C6B 1.725(12) .
S4B C4B 1.764(11) .
S5B C5B 1.734(12) .
S5B C7B 1.771(13) .
S6B C6B 1.737(12) .
S6B C7B 1.761(13) .
S7B C9B 1.717(15) .
S7B C8B 1.741(13) .
S8B C10B 1.726(16) .
S8B C8B 1.744(13) .
C1B C2B 1.33(2) .
C1B H1B 0.9300 .
C2B H2B 0.9300 .
C3B C4B 1.345(15) .
C5B C6B 1.367(16) .
C7B C8B 1.347(16) .
C9B C10B 1.37(2) .
C9B H9B 0.9300 .
C10B H10B 0.9300 .
S1C C1C 1.713(15) .
S1C C3C 1.765(13) .
S2C C3C 1.746(13) .
S2C C2C 1.728(15) .
S3C C5C 1.743(12) .
S3C C4C 1.782(11) .
S4C C4C 1.752(12) .
S4C C6C 1.756(11) .
S5C C5C 1.731(11) .
S5C C7C 1.768(13) .
S6C C6C 1.726(12) .
S6C C7C 1.763(12) .
S7C C9C 1.741(15) .
S7C C8C 1.750(12) .
S8C C8C 1.738(12) .
S8C C10C 1.717(15) .
C1C C2C 1.29(2) .
C1C H1C 0.9300 .
C2C H2C 0.9300 .
C3C C4C 1.331(16) .
C5C C6C 1.328(16) .
C7C C8C 1.341(16) .
C9C C10C 1.32(2) .
C9C H9C 0.9300 .
C10C H10C 0.9300 .
S1D C1D 1.713(15) .
S1D C3D 1.741(13) .
S2D C2D 1.712(16) .
S2D C3D 1.756(13) .
S3D C5D 1.731(12) 2_776
S3D C4D 1.772(12) .
S4D C5D 1.732(11) .
S4D C4D 1.756(12) .
C1D C2D 1.31(2) .
C1D H1D 0.9300 .
C2D H2D 0.9300 .
C3D C4D 1.351(16) .
C5D C5D 1.37(2) 2_776
C5D S3D 1.731(12) 2_776
Cl1S C1S 1.97(2) .
Cl2S C1S 1.95(2) .
C1S H1S1 0.9700 .
C1S H1S2 0.9700 .
Cl3S C2S 1.94(2) .
Cl4S C2S 1.90(9) 2_565
C2S Cl4S 1.90(9) 2_565
C2S H2S1 0.9700 .
C2S H2S2 0.9700 .
